data_7161141
loop_
_publ_author_name
'Thakur, Arunabha'
'Sau, Subham'

_publ_section_title
;
 Co(II) mediated cascade cyclization of unactivated olefin to afford
 N-alkylacetamided tetrahydropyridazine and dihydropyrazole
;
_journal_name_full 'Organic &amp; Biomolecular Chemistry'
_journal_paper_doi 10.1039/D6OB00436A
_journal_year 2025
_chemical_absolute_configuration ad
_chemical_formula_moiety 'C16 H21 N3 O2'
_chemical_formula_sum 'C16 H21.02 N3 O2'
_chemical_formula_weight 287.38
_chemical_name_systematic AT_or
_space_group_crystal_system monoclinic
_space_group_IT_number 4
_space_group_name_Hall 'P 2yb'
_space_group_name_H-M_alt 'P 1 21 1'
_atom_sites_solution_hydrogens geom
_atom_sites_solution_primary dual
_audit_creation_date 2026-02-06
_audit_creation_method
;
Olex2 1.5
(compiled 2024.02.16 svn.r378c4104 for OlexSys, GUI svn.r6928)
;
_audit_update_record
;
2026-02-06 deposited with the CCDC.	2026-04-27 downloaded from the CCDC.
;
_cell_angle_alpha 90
_cell_angle_beta 115.611(12)
_cell_angle_gamma 90
_cell_formula_units_Z 4
_cell_length_a 17.671(8)
_cell_length_b 4.944(2)
_cell_length_c 20.070(9)
_cell_measurement_reflns_used 2858
_cell_measurement_temperature 287.00
_cell_measurement_theta_max 21.066
_cell_measurement_theta_min 2.557
_cell_volume 1581.1(12)
_computing_cell_refinement 'SAINT V8.40B (?, 2016)'
_computing_data_reduction 'SAINT V8.40B (?, 2016)'
_computing_molecular_graphics 'Olex2 1.5 (Dolomanov et al., 2009)'
_computing_publication_material 'Olex2 1.5 (Dolomanov et al., 2009)'
_computing_structure_refinement 'XL  (Sheldrick, 2008)'
_computing_structure_solution 'SHELXT 2018/2 (Sheldrick, 2018)'
_diffrn_ambient_temperature 287.00
_diffrn_measured_fraction_theta_full 0.989
_diffrn_measured_fraction_theta_max 0.990
_diffrn_measurement_device_type 'Bruker D8'
_diffrn_radiation_type MoK\a
_diffrn_radiation_wavelength 0.71073
_diffrn_reflns_av_R_equivalents 0.1289
_diffrn_reflns_av_unetI/netI 0.0931
_diffrn_reflns_Laue_measured_fraction_full 0.989
_diffrn_reflns_Laue_measured_fraction_max 0.990
_diffrn_reflns_limit_h_max 20
_diffrn_reflns_limit_h_min -20
_diffrn_reflns_limit_k_max 5
_diffrn_reflns_limit_k_min -5
_diffrn_reflns_limit_l_max 22
_diffrn_reflns_limit_l_min -22
_diffrn_reflns_number 35515
_diffrn_reflns_point_group_measured_fraction_full 0.991
_diffrn_reflns_point_group_measured_fraction_max 0.991
_diffrn_reflns_theta_full 23.767
_diffrn_reflns_theta_max 23.767
_diffrn_reflns_theta_min 2.035
_diffrn_source_current 1.4
_diffrn_source_power 0.07
_diffrn_source_voltage 50.0
_exptl_absorpt_coefficient_mu 0.081
_exptl_absorpt_correction_T_max 0.7450
_exptl_absorpt_correction_T_min 0.6504
_exptl_absorpt_correction_type multi-scan
_exptl_absorpt_process_details
;
SADABS-2016/2 (Bruker,2016/2) was used for absorption correction.
wR2(int) was 0.1409 before and 0.0918 after correction.
The Ratio of minimum to maximum transmission is 0.8730.
The \l/2 correction factor is Not present.
;
_exptl_crystal_colour 'clear light colourless'
_exptl_crystal_colour_lustre clear
_exptl_crystal_colour_modifier light
_exptl_crystal_colour_primary colourless
_exptl_crystal_density_diffrn 1.207
_exptl_crystal_description block
_exptl_crystal_F_000 616
_exptl_crystal_size_max 0.1
_exptl_crystal_size_mid 0.1
_exptl_crystal_size_min 0.1
_refine_diff_density_max 1.912
_refine_diff_density_min -0.877
_refine_diff_density_rms 0.146
_refine_ls_abs_structure_details
;
 Flack x determined using 856 quotients [(I+)-(I-)]/[(I+)+(I-)]
 (Parsons, Flack and Wagner, Acta Cryst. B69 (2013) 249-259).
;
_refine_ls_abs_structure_Flack -2.4(10)
_refine_ls_extinction_method none
_refine_ls_goodness_of_fit_ref 2.048
_refine_ls_hydrogen_treatment constr
_refine_ls_matrix_type full
_refine_ls_number_parameters 380
_refine_ls_number_reflns 4807
_refine_ls_number_restraints 339
_refine_ls_restrained_S_all 2.047
_refine_ls_R_factor_all 0.2541
_refine_ls_R_factor_gt 0.2066
_refine_ls_shift/su_max 0.061
_refine_ls_shift/su_mean 0.004
_refine_ls_structure_factor_coef Fsqd
_refine_ls_weighting_details 'w=1/[\s^2^(Fo^2^)+(0.2000P)^2^] where P=(Fo^2^+2Fc^2^)/3'
_refine_ls_weighting_scheme calc
_refine_ls_wR_factor_gt 0.4866
_refine_ls_wR_factor_ref 0.5458
_reflns_Friedel_coverage 0.767
_reflns_Friedel_fraction_full 0.992
_reflns_Friedel_fraction_max 0.992
_reflns_number_gt 2944
_reflns_number_total 4807
_reflns_threshold_expression 'I > 2\s(I)'
_cod_data_source_file d6ob00436a2.cif
_cod_data_source_block mo_at200126_0m
_cod_database_code 7161141
_shelx_shelxl_version_number 2019/1
_shelx_space_group_comment
;
The symmetry employed for this shelxl refinement is uniquely defined
by the following loop, which should always be used as a source of
symmetry information in preference to the above space-group names.
They are only intended as comments.
;
_shelx_estimated_absorpt_t_max 0.992
_shelx_estimated_absorpt_t_min 0.992
_olex2_refinement_description
;
1. Fixed Uiso
 At 1.2 times of:
  All C(H) groups, All C(H,H) groups, All C(H,H,H,H) groups, All N(H) groups
 At 1.5 times of:
  All C(H,H,H) groups, All C(H,H,H,H,H,H) groups
2. Restrained distances
 N5-N00T
 1.42 with sigma of 0.01
 C3-C1
 1.39 with sigma of 0.01
 C4-C013
 1.39 with sigma of 0.01
 N00B-C8
 1.47 with sigma of 0.01
 N00B-C12
 1.37 with sigma of 0.01
 N4-C5
 1.37 with sigma of 0.01
 C9-N4
 1.45 with sigma of 0.01
 O6-C5
 1.25 with sigma of 0.01
 C5A-C009
 1.48 with sigma of 0.01
 C5-C009
 1.48 with sigma of 0.01
 C011-C00V
 1.54 with sigma of 0.01
 C01D-C00V
 1.54 with sigma of 0.02
 C00M-C15 \\sim C00M-C15A
 with sigma of 0.02
 C3-C1 \\sim C9A-C1A
 with sigma of 0.02
 C009-C5 \\sim C009-C5A
 with sigma of 0.02
 N4-C5 \\sim N4A-C5A
 with sigma of 0.02
 N4-C9 \\sim N4A-C9
 with sigma of 0.02
 C5-O6 \\sim C5A-O6A
 with sigma of 0.02
 C009-N4 \\sim C009-N4A
 with sigma of 0.04
 C009-O6 \\sim C009-O6A
 with sigma of 0.04
 N4-O6 \\sim N4A-O6A
 with sigma of 0.04
 C5-C9 \\sim C5A-C9
 with sigma of 0.04
 C009-C01D \\sim C009-C01E
 with sigma of 0.02
 C00M-C01D \\sim C00M-C01E
 with sigma of 0.02
 C00M-N5 \\sim C00M-N5A
 with sigma of 0.02
 N00T-C011 \\sim N00U-C0
 with sigma of 0.02
 N00T-C012 \\sim N00U-C012
 with sigma of 0.02
 N00T-N5 \\sim N00U-N5A
 with sigma of 0.02
 C00V-C011 \\sim C00W-C0
 with sigma of 0.02
 C00V-C01D \\sim C00W-C01E
 with sigma of 0.02
 C009-C00V \\sim C009-C00W
 with sigma of 0.04
 C00M-N00T \\sim C00M-N00U
 with sigma of 0.04
 C00M-C00V \\sim C00M-C00W
 with sigma of 0.04
 N00T-C00V \\sim N00U-C00W
 with sigma of 0.04
 C011-C012 \\sim C0-C012
 with sigma of 0.04
 C011-C01D \\sim C0-C01E
 with sigma of 0.04
 C011-N5 \\sim C0-N5A
 with sigma of 0.04
 C012-N5 \\sim C012-N5A
 with sigma of 0.04
3. Uiso/Uaniso restraints and constraints
C005 \\sim C8: within 2A with sigma of 0.01 and sigma for terminal atoms of
0.02 within 2A
N001 \\sim N002 \\sim N00T \\sim N5: within 2A with sigma of 0.01 and sigma for
terminal atoms of 0.02 within 2A
C15 \\sim C15A \\sim C7A \\sim C7 \\sim C11A \\sim C11 \\sim C9A \\sim C1A
\\sim C1 \\sim C3 \\sim C2 \\sim C2A \\sim C10 \\sim C10A: within 2A with sigma
of 0.01 and sigma for terminal atoms of 0.02 within 2A
O6 \\sim O6A: within 2A with sigma of 0.01 and sigma for terminal atoms of 0.02
within 2A
N4 \\sim N4A: within 2A with sigma of 0.01 and sigma for terminal atoms of 0.02
within 2A
C5 \\sim C5A: within 2A with sigma of 0.01 and sigma for terminal atoms of 0.02
within 2A
C00M \\sim C00V \\sim C011 \\sim C01D \\sim N5 \\sim N5A \\sim C0 \\sim C00W
\\sim C01E \\sim N00T \\sim N00U: within 2A with sigma of 0.01 and sigma for
terminal atoms of 0.02 within 2A
Uanis(C12) = Uanis(C5) = Uanis(C5A)
Uanis(O004) = Uanis(O6) = Uanis(O6A)
Uanis(N00B) = Uanis(N4) = Uanis(N4A)
Uanis(C10) = Uanis(C2) = Uanis(C3) = Uanis(C11) = Uanis(C7) = Uanis(C15) =
Uanis(C00N) = Uanis(C00G) = Uanis(C4) = Uanis(C013) = Uanis(C6) = Uanis(C00P) =
Uanis(C00A) = Uanis(C00K) = Uanis(C00R)
4. Others
 Sof(C15A)=Sof(C7A)=Sof(H7A)=Sof(C11A)=Sof(H11A)=Sof(C9A)=Sof(C2A)=Sof(H2A)=
 Sof(C10A)=Sof(H10A)=Sof(C1A)=Sof(H1AA)=Sof(H1AB)=Sof(H1AC)=1-FVAR(1)
 Sof(C15)=Sof(C7)=Sof(H7)=Sof(C11)=Sof(H11)=Sof(C3)=Sof(C2)=Sof(H2)=Sof(C10)=
 Sof(H10)=Sof(C1)=Sof(H1A)=Sof(H1B)=Sof(H1C)=FVAR(1)
 Sof(H00C)=Sof(H00D)=Sof(H9BD)=Sof(H9BE)=Sof(H9BF)=Sof(C5A)=Sof(O6A)=Sof(N4A)=
 Sof(H4A)=1-FVAR(2)
 Sof(N4)=Sof(H4)=Sof(C5)=Sof(H9AA)=Sof(H9AB)=Sof(H9AC)=Sof(O6)=FVAR(2)
 Sof(N5A)=Sof(N00U)=Sof(C0)=Sof(H0A)=Sof(H0B)=Sof(C00W)=Sof(H00J)=Sof(H00K)=
 Sof(C01E)=Sof(H01E)=1-FVAR(3)
 Sof(H00A)=Sof(H00B)=Sof(N00T)=Sof(C00V)=Sof(H00H)=Sof(H00I)=Sof(C011)=
 Sof(H01A)=Sof(H01B)=Sof(C01D)=Sof(H01D)=Sof(N5)=FVAR(3)
5.a Ternary CH refined with riding coordinates:
 C005(H005), C01D(H01D), C01E(H01E)
5.b Secondary CH2 refined with riding coordinates:
 C009(H00A,H00B), C009(H00C,H00D), C00D(H00M,H00N), C00E(H00O,H00P), C00F(H00Q,
 H00R), C00V(H00H,H00I), C011(H01A,H01B), C0(H0A,H0B), C00W(H00J,H00K)
5.c Aromatic/amide H refined with riding coordinates:
 N00B(H00L), C6(H6), C00P(H00V), C00K(H00W), C00R(H00X), N4(H4), C7(H7),
 C11(H11), C2(H2), C10(H10), C7A(H7A), C11A(H11A), C2A(H2A), C10A(H10A),
 N4A(H4A)
5.d Fitted hexagon refined as free rotating group:
 C15(C7,C11,C3,C2,C10), C15A(C7A,C11A,C9A,C2A,C10A)
5.e Idealised Me refined as rotating group:
 C00N(H00S,H00T,H00U), C00O(H00E,H00F,H00G), C9(H9AA,H9AB,H9AC), C9(H9BD,H9BE,
 H9BF), C4(H4B,H4C,H4D), C1(H1A,H1B,H1C), C8(H8A,H8B,H8C), C1A(H1AA,H1AB,H1AC)
;
_olex2_submission_original_sample_id AT_SY
_olex2_submission_special_instructions 'No special instructions were received'

loop_
_space_group_symop_operation_xyz
'x, y, z'
'-x, y+1/2, -z'

loop_
_atom_site_label
_atom_site_type_symbol
_atom_site_fract_x
_atom_site_fract_y
_atom_site_fract_z
_atom_site_U_iso_or_equiv
_atom_site_adp_type
_atom_site_occupancy
_atom_site_site_symmetry_order
_atom_site_calc_flag
_atom_site_refinement_flags_posn
_atom_site_refinement_flags_adp
_atom_site_refinement_flags_occupancy
_atom_site_disorder_assembly
_atom_site_disorder_group
N001 N 1.2514(6) 0.651(2) 0.5860(5) 0.048(2) Uani 1 1 d . U . . .
N002 N 1.1755(5) 0.7751(19) 0.5660(5) 0.040(2) Uani 1 1 d . U . . .
O003 O 1.1003(6) 1.057(2) 0.5987(6) 0.082(3) Uani 1 1 d . . . . .
O004 O 1.1505(7) 0.1747(18) 0.3221(5) 0.073(3) Uani 1 1 d . . . . .
C005 C 1.1950(7) 0.412(2) 0.4656(7) 0.050(3) Uani 1 1 d . . . . .
H005 H 1.200203 0.216120 0.461464 0.059 Uiso 1 1 calc R U . . .
O006 O 0.9002(7) 1.521(3) -0.0994(6) 0.096(4) Uani 1 1 d . . . . .
C007 C 1.2627(7) 0.491(2) 0.5413(6) 0.037(3) Uani 1 1 d . . . . .
C009 C 0.7870(8) 1.017(3) 0.0956(6) 0.057(4) Uani 1 1 d D . . . .
H00A H 0.789222 1.213160 0.095070 0.069 Uiso 0.604(17) 1 calc R U P A 1
H00B H 0.729965 0.966272 0.085047 0.069 Uiso 0.604(17) 1 calc R U P A 1
H00C H 0.730031 1.062553 0.086612 0.069 Uiso 0.425(9) 1 calc R U P A 2
H00D H 0.790954 0.821555 0.094873 0.069 Uiso 0.425(9) 1 calc R U P A 2
N00B N 1.1157(6) 0.606(2) 0.2750(4) 0.053(2) Uani 1 1 d D . . . .
H00L H 1.122861 0.776774 0.283414 0.064 Uiso 1 1 calc R U . . .
C00D C 1.1083(8) 0.460(3) 0.4596(7) 0.060(4) Uani 1 1 d . . . . .
H00M H 1.093965 0.317535 0.485385 0.072 Uiso 1 1 calc R U . . .
H00N H 1.067989 0.454983 0.408016 0.072 Uiso 1 1 calc R U . . .
C00E C 1.1039(7) 0.738(2) 0.4933(7) 0.051(3) Uani 1 1 d . . . . .
H00O H 1.103911 0.880825 0.460227 0.062 Uiso 1 1 calc R U . . .
H00P H 1.051942 0.750163 0.498573 0.062 Uiso 1 1 calc R U . . .
C00F C 1.2127(8) 0.538(3) 0.4047(6) 0.054(3) Uani 1 1 d . . . . .
H00Q H 1.204695 0.732199 0.404574 0.065 Uiso 1 1 calc R U . . .
H00R H 1.270792 0.505084 0.414932 0.065 Uiso 1 1 calc R U . . .
C00G C 1.1672(9) 0.952(4) 0.6156(9) 0.0779(16) Uani 1 1 d . . . . .
C00M C 0.7376(9) 1.003(3) -0.0398(8) 0.069(3) Uani 1 1 d D U . . .
C00N C 1.2400(9) 1.006(4) 0.6871(8) 0.0779(16) Uani 1 1 d . . . . .
H00S H 1.282103 0.870308 0.696012 0.117 Uiso 1 1 calc R U . . .
H00T H 1.222320 1.002535 0.726054 0.117 Uiso 1 1 calc R U . . .
H00U H 1.262953 1.181090 0.685609 0.117 Uiso 1 1 calc R U . . .
C00O C 0.7581(10) 1.519(4) -0.1871(8) 0.092(6) Uani 1 1 d . . . . .
H00E H 0.768680 1.625404 -0.222132 0.138 Uiso 1 1 calc R U . . .
H00F H 0.711932 1.594729 -0.180373 0.138 Uiso 1 1 calc R U . . .
H00G H 0.744625 1.336739 -0.205200 0.138 Uiso 1 1 calc R U . . .
N00T N 0.8217(11) 1.281(5) -0.0590(10) 0.084(5) Uani 0.604(17) 1 d D U P A 1
C00V C 0.8921(12) 0.958(5) 0.0361(14) 0.075(5) Uani 0.604(17) 1 d D U P A 1
H00H H 0.936242 0.923131 0.085081 0.090 Uiso 0.604(17) 1 calc R U P A 1
H00I H 0.900030 0.839359 0.001191 0.090 Uiso 0.604(17) 1 calc R U P A 1
C6 C 1.4917(8) 0.345(4) 0.6618(8) 0.0779(16) Uani 1 1 d . . . . .
H6 H 1.533941 0.409779 0.705709 0.093 Uiso 1 1 calc R U . . .
C00P C 1.4126(9) 0.458(4) 0.6354(8) 0.0779(16) Uani 1 1 d . . . . .
H00V H 1.401721 0.593691 0.662141 0.093 Uiso 1 1 calc R U . . .
C00A C 1.3486(8) 0.369(4) 0.5686(8) 0.0779(16) Uani 1 1 d . . . . .
C00K C 1.3658(8) 0.164(4) 0.5286(8) 0.0779(16) Uani 1 1 d . . . . .
H00W H 1.324228 0.105688 0.483658 0.093 Uiso 1 1 calc R U . . .
C00R C 1.4461(9) 0.048(4) 0.5571(8) 0.0779(16) Uani 1 1 d . . . . .
H00X H 1.456254 -0.089714 0.530490 0.093 Uiso 1 1 calc R U . . .
C011 C 0.8938(13) 1.250(5) 0.0151(11) 0.074(4) Uani 0.604(17) 1 d D U P A 1
H01A H 0.887557 1.369072 0.050764 0.089 Uiso 0.604(17) 1 calc R U P A 1
H01B H 0.946238 1.291631 0.012769 0.089 Uiso 0.604(17) 1 calc R U P A 1
C012 C 0.8329(11) 1.517(6) -0.1165(9) 0.127(11) Uani 1 1 d D . . . .
C013 C 1.5103(7) 0.129(4) 0.6225(8) 0.0779(16) Uani 1 1 d D . . . .
C01D C 0.8063(11) 0.912(6) 0.0347(10) 0.067(4) Uani 0.604(17) 1 d D U P A 1
H01D H 0.800279 0.715283 0.035704 0.080 Uiso 0.604(17) 1 calc R U P A 1
C12 C 1.1573(7) 0.428(2) 0.3302(6) 0.048(2) Uani 1 1 d D . . . .
N4 N 0.8838(10) 1.102(3) 0.2254(7) 0.053(2) Uani 0.575(9) 1 d D U P A 1
H4 H 0.874838 1.271767 0.216597 0.064 Uiso 0.575(9) 1 calc R U P A 1
N5 N 0.7425(11) 1.136(5) -0.0838(10) 0.080(4) Uani 0.604(17) 1 d D U P A 1
C5 C 0.8427(11) 0.923(3) 0.1706(8) 0.048(2) Uani 0.575(9) 1 d D U P A 1
C9 C 0.9425(9) 1.016(3) 0.2984(6) 0.067(4) Uani 1 1 d D . . . .
H9AA H 0.997173 0.995125 0.299906 0.100 Uiso 0.575(9) 1 calc R U P A 1
H9AB H 0.924451 0.846000 0.309888 0.100 Uiso 0.575(9) 1 calc R U P A 1
H9AC H 0.944667 1.149092 0.334005 0.100 Uiso 0.575(9) 1 calc R U P A 1
H9BD H 0.934557 1.202570 0.306884 0.100 Uiso 0.425(9) 1 calc R U P A 2
H9BE H 0.999000 0.988538 0.304880 0.100 Uiso 0.425(9) 1 calc R U P A 2
H9BF H 0.932190 0.905105 0.332979 0.100 Uiso 0.425(9) 1 calc R U P A 2
C15 C 0.6527(11) 1.169(6) -0.0657(15) 0.0779(16) Uani 0.349(12) 1 d DG U P A 1
C7 C 0.5902(15) 1.069(6) -0.1311(14) 0.0779(16) Uani 0.349(12) 1 d G U P A 1
H7 H 0.602250 0.929681 -0.156182 0.093 Uiso 0.349(12) 1 calc R U P A 1
C11 C 0.5098(13) 1.177(7) -0.1590(13) 0.0779(16) Uani 0.349(12) 1 d G U P A 1
H11 H 0.467972 1.110112 -0.202704 0.093 Uiso 0.349(12) 1 calc R U P A 1
C3 C 0.4918(11) 1.385(7) -0.1215(15) 0.0779(16) Uani 0.349(12) 1 d DG U P A 1
C2 C 0.5543(15) 1.485(6) -0.0561(15) 0.0779(16) Uani 0.349(12) 1 d G U P A 1
H2 H 0.542221 1.624153 -0.030994 0.093 Uiso 0.349(12) 1 calc R U P A 1
C10 C 0.6347(13) 1.377(7) -0.0282(13) 0.0779(16) Uani 0.349(12) 1 d G U P A 1
H10 H 0.676500 1.443725 0.015528 0.093 Uiso 0.349(12) 1 calc R U P A 1
C4 C 1.5938(8) 0.032(4) 0.6492(8) 0.0779(16) Uani 1 1 d D . . . .
H4B H 1.629986 0.175638 0.648743 0.117 Uiso 1 1 calc R U . . .
H4C H 1.595883 -0.113026 0.618093 0.117 Uiso 1 1 calc R U . . .
H4D H 1.612015 -0.033862 0.698776 0.117 Uiso 1 1 calc R U . . .
C1 C 0.4047(13) 1.417(13) -0.157(4) 0.094(16) Uani 0.349(12) 1 d D U P A 1
H1A H 0.390850 1.562435 -0.191956 0.141 Uiso 0.349(12) 1 calc R U P A 1
H1B H 0.384082 1.458346 -0.120946 0.141 Uiso 0.349(12) 1 calc R U P A 1
H1C H 0.379254 1.252873 -0.182153 0.141 Uiso 0.349(12) 1 calc R U P A 1
C8 C 1.0585(9) 0.510(3) 0.2007(6) 0.066(4) Uani 1 1 d D . . . .
H8A H 1.074655 0.587038 0.164872 0.098 Uiso 1 1 calc R U . . .
H8B H 1.002140 0.563223 0.189733 0.098 Uiso 1 1 calc R U . . .
H8C H 1.061463 0.316054 0.199042 0.098 Uiso 1 1 calc R U . . .
C15A C 0.6496(7) 0.844(4) -0.0693(9) 0.082(4) Uani 0.651(12) 1 d DG U P A 2
C7A C 0.5874(10) 0.929(4) -0.1367(9) 0.081(4) Uani 0.651(12) 1 d G U P A 2
H7A H 0.598957 1.062321 -0.163628 0.098 Uiso 0.651(12) 1 calc R U P A 2
C11A C 0.5078(8) 0.814(4) -0.1640(8) 0.084(4) Uani 0.651(12) 1 d G U P A 2
H11A H 0.466197 0.870739 -0.209161 0.101 Uiso 0.651(12) 1 calc R U P A 2
C9A C 0.4905(8) 0.614(4) -0.1238(10) 0.087(5) Uani 0.651(12) 1 d DG U P A 2
C2A C 0.5528(10) 0.529(4) -0.0564(10) 0.087(5) Uani 0.651(12) 1 d G U P A 2
H2A H 0.541204 0.395642 -0.029472 0.104 Uiso 0.651(12) 1 calc R U P A 2
C10A C 0.6323(9) 0.644(4) -0.0291(8) 0.081(5) Uani 0.651(12) 1 d G U P A 2
H10A H 0.673965 0.587222 0.016062 0.098 Uiso 0.651(12) 1 calc R U P A 2
C1A C 0.4075(14) 0.523(7) -0.144(2) 0.097(10) Uani 0.651(12) 1 d D U P A 2
H1AA H 0.371301 0.676137 -0.151261 0.145 Uiso 0.651(12) 1 calc R U P A 2
H1AB H 0.406250 0.409954 -0.105832 0.145 Uiso 0.651(12) 1 calc R U P A 2
H1AC H 0.388514 0.421921 -0.189355 0.145 Uiso 0.651(12) 1 calc R U P A 2
O6 O 0.8479(12) 0.677(3) 0.1790(9) 0.073(3) Uani 0.575(9) 1 d D . P A 1
C5A C 0.8447(14) 1.115(4) 0.1697(9) 0.048(2) Uani 0.425(9) 1 d D U P A 2
O6A O 0.8496(14) 1.356(4) 0.1776(11) 0.073(3) Uani 0.425(9) 1 d D . P A 2
N4A N 0.8852(14) 0.943(4) 0.2247(9) 0.053(2) Uani 0.425(9) 1 d D U P A 2
H4A H 0.876176 0.773149 0.215114 0.064 Uiso 0.425(9) 1 calc R U P A 2
N5A N 0.7595(17) 0.981(7) -0.0869(14) 0.081(5) Uani 0.396(17) 1 d D U P A 2
N00U N 0.8240(17) 1.210(6) -0.0774(15) 0.084(5) Uani 0.396(17) 1 d D U P A 2
C0 C 0.9073(17) 1.216(8) -0.0080(16) 0.080(5) Uani 0.396(17) 1 d D U P A 2
H0A H 0.952763 1.146743 -0.017814 0.096 Uiso 0.396(17) 1 calc R U P A 2
H0B H 0.920930 1.398096 0.011734 0.096 Uiso 0.396(17) 1 calc R U P A 2
C00W C 0.8906(16) 1.042(8) 0.0415(17) 0.065(5) Uani 0.396(17) 1 d D U P A 2
H00J H 0.932903 1.064317 0.091885 0.078 Uiso 0.396(17) 1 calc R U P A 2
H00K H 0.889580 0.853774 0.027325 0.078 Uiso 0.396(17) 1 calc R U P A 2
C01E C 0.8040(14) 1.131(7) 0.0340(11) 0.066(5) Uani 0.396(17) 1 d D U P A 2
H01E H 0.799434 1.328860 0.032511 0.080 Uiso 0.396(17) 1 calc R U P A 2

loop_
_atom_site_aniso_label
_atom_site_aniso_U_11
_atom_site_aniso_U_22
_atom_site_aniso_U_33
_atom_site_aniso_U_23
_atom_site_aniso_U_13
_atom_site_aniso_U_12
N001 0.057(5) 0.042(5) 0.040(5) 0.003(4) 0.018(4) -0.005(4)
N002 0.038(4) 0.036(5) 0.038(4) 0.000(4) 0.009(3) 0.006(4)
O003 0.077(7) 0.097(9) 0.069(7) -0.012(6) 0.028(5) 0.025(6)
O004 0.111(7) 0.038(5) 0.067(5) -0.004(3) 0.036(5) -0.001(4)
C005 0.065(7) 0.032(6) 0.060(8) 0.001(5) 0.036(6) -0.002(6)
O006 0.071(7) 0.146(13) 0.068(7) 0.027(7) 0.028(6) 0.000(7)
C007 0.041(6) 0.041(6) 0.030(6) 0.014(5) 0.016(5) -0.003(4)
C009 0.062(8) 0.062(9) 0.046(7) -0.011(6) 0.022(6) -0.010(6)
N00B 0.077(5) 0.035(4) 0.041(4) 0.005(4) 0.019(4) -0.003(4)
C00D 0.067(8) 0.060(9) 0.055(8) 0.007(6) 0.028(7) 0.001(6)
C00E 0.050(6) 0.036(7) 0.058(7) -0.006(5) 0.014(6) 0.001(5)
C00F 0.074(8) 0.045(7) 0.035(6) 0.010(5) 0.016(6) -0.003(6)
C00G 0.060(2) 0.100(4) 0.071(3) -0.007(2) 0.025(2) 0.010(2)
C00M 0.058(6) 0.099(8) 0.054(6) -0.002(6) 0.029(5) -0.001(6)
C00N 0.060(2) 0.100(4) 0.071(3) -0.007(2) 0.025(2) 0.010(2)
C00O 0.090(12) 0.126(16) 0.056(9) 0.003(9) 0.027(9) 0.013(9)
N00T 0.076(7) 0.111(9) 0.060(7) -0.020(7) 0.025(6) 0.018(7)
C00V 0.058(7) 0.111(10) 0.055(7) -0.006(8) 0.022(6) 0.006(7)
C6 0.060(2) 0.100(4) 0.071(3) -0.007(2) 0.025(2) 0.010(2)
C00P 0.060(2) 0.100(4) 0.071(3) -0.007(2) 0.025(2) 0.010(2)
C00A 0.060(2) 0.100(4) 0.071(3) -0.007(2) 0.025(2) 0.010(2)
C00K 0.060(2) 0.100(4) 0.071(3) -0.007(2) 0.025(2) 0.010(2)
C00R 0.060(2) 0.100(4) 0.071(3) -0.007(2) 0.025(2) 0.010(2)
C011 0.066(7) 0.109(9) 0.052(7) -0.014(7) 0.030(6) 0.014(7)
C012 0.055(10) 0.28(4) 0.052(10) 0.015(12) 0.024(8) 0.035(12)
C013 0.060(2) 0.100(4) 0.071(3) -0.007(2) 0.025(2) 0.010(2)
C01D 0.061(7) 0.096(10) 0.048(7) -0.001(7) 0.029(6) 0.006(8)
C12 0.063(6) 0.029(5) 0.055(6) 0.005(4) 0.031(5) 0.004(4)
N4 0.077(5) 0.035(4) 0.041(4) 0.005(4) 0.019(4) -0.003(4)
N5 0.067(7) 0.106(10) 0.063(7) -0.016(8) 0.026(6) 0.018(8)
C5 0.063(6) 0.029(5) 0.055(6) 0.005(4) 0.031(5) 0.004(4)
C9 0.085(10) 0.062(9) 0.051(8) -0.007(7) 0.027(8) -0.002(7)
C15 0.060(2) 0.100(4) 0.071(3) -0.007(2) 0.025(2) 0.010(2)
C7 0.060(2) 0.100(4) 0.071(3) -0.007(2) 0.025(2) 0.010(2)
C11 0.060(2) 0.100(4) 0.071(3) -0.007(2) 0.025(2) 0.010(2)
C3 0.060(2) 0.100(4) 0.071(3) -0.007(2) 0.025(2) 0.010(2)
C2 0.060(2) 0.100(4) 0.071(3) -0.007(2) 0.025(2) 0.010(2)
C10 0.060(2) 0.100(4) 0.071(3) -0.007(2) 0.025(2) 0.010(2)
C4 0.060(2) 0.100(4) 0.071(3) -0.007(2) 0.025(2) 0.010(2)
C1 0.08(2) 0.09(2) 0.08(2) -0.02(2) 0.01(2) 0.03(2)
C8 0.090(10) 0.049(8) 0.047(8) 0.006(6) 0.020(7) 0.002(7)
C15A 0.067(7) 0.099(8) 0.073(7) 0.000(7) 0.024(6) 0.002(7)
C7A 0.066(6) 0.102(7) 0.070(6) 0.003(6) 0.023(6) 0.002(6)
C11A 0.072(7) 0.095(8) 0.077(7) -0.008(7) 0.024(6) 0.006(7)
C9A 0.082(9) 0.093(11) 0.083(9) -0.019(9) 0.033(8) 0.002(9)
C2A 0.081(10) 0.094(11) 0.083(10) -0.005(9) 0.033(9) 0.001(9)
C10A 0.073(9) 0.093(11) 0.075(9) 0.002(9) 0.028(8) 0.004(9)
C1A 0.094(16) 0.11(2) 0.095(18) -0.019(17) 0.050(14) 0.019(13)
O6 0.111(7) 0.038(5) 0.067(5) -0.004(3) 0.036(5) -0.001(4)
C5A 0.063(6) 0.029(5) 0.055(6) 0.005(4) 0.031(5) 0.004(4)
O6A 0.111(7) 0.038(5) 0.067(5) -0.004(3) 0.036(5) -0.001(4)
N4A 0.077(5) 0.035(4) 0.041(4) 0.005(4) 0.019(4) -0.003(4)
N5A 0.069(8) 0.122(10) 0.056(8) -0.018(8) 0.030(7) 0.025(8)
N00U 0.075(7) 0.116(10) 0.061(8) -0.016(8) 0.029(7) 0.016(8)
C0 0.069(7) 0.110(10) 0.059(8) -0.015(8) 0.025(7) 0.015(8)
C00W 0.056(7) 0.103(10) 0.048(7) -0.014(8) 0.032(6) 0.010(8)
C01E 0.056(7) 0.102(10) 0.049(7) -0.009(8) 0.030(6) 0.007(8)

loop_
_atom_type_symbol
_atom_type_description
_atom_type_scat_dispersion_real
_atom_type_scat_dispersion_imag
_atom_type_scat_source
C C 0.0033 0.0016 'International Tables Vol C Tables 4.2.6.8 and 6.1.1.4'
H H 0.0000 0.0000 'International Tables Vol C Tables 4.2.6.8 and 6.1.1.4'
N N 0.0061 0.0033 'International Tables Vol C Tables 4.2.6.8 and 6.1.1.4'
O O 0.0106 0.0060 'International Tables Vol C Tables 4.2.6.8 and 6.1.1.4'

loop_
_geom_angle_atom_site_label_1
_geom_angle_atom_site_label_2
_geom_angle_atom_site_label_3
_geom_angle
_geom_angle_site_symmetry_1
_geom_angle_site_symmetry_3
_geom_angle_publ_flag
C007 N001 N002 120.2(9) . . ?
N001 N002 C00E 123.2(8) . . ?
N001 N002 C00G 118.0(10) . . ?
C00G N002 C00E 118.7(9) . . ?
C007 C005 H005 106.1 . . ?
C00D C005 H005 106.1 . . ?
C00D C005 C007 111.9(10) . . ?
C00D C005 C00F 115.3(11) . . ?
C00F C005 H005 106.1 . . ?
C00F C005 C007 110.6(9) . . ?
N001 C007 C005 124.6(10) . . ?
N001 C007 C00A 115.7(10) . . ?
C00A C007 C005 119.6(10) . . ?
H00A C009 H00B 107.4 . . ?
H00C C009 H00D 107.6 . . ?
C01D C009 H00A 108.3 . . ?
C01D C009 H00B 108.3 . . ?
C5 C009 H00A 108.3 . . ?
C5 C009 H00B 108.3 . . ?
C5 C009 C01D 116.0(14) . . ?
C5A C009 H00C 108.7 . . ?
C5A C009 H00D 108.7 . . ?
C5A C009 C01E 114.2(16) . . ?
C01E C009 H00C 108.7 . . ?
C01E C009 H00D 108.7 . . ?
C12 N00B H00L 119.6 . . ?
C12 N00B C8 120.7(10) . . ?
C8 N00B H00L 119.6 . . ?
C005 C00D H00M 109.6 . . ?
C005 C00D H00N 109.6 . . ?
C005 C00D C00E 110.3(11) . . ?
H00M C00D H00N 108.1 . . ?
C00E C00D H00M 109.6 . . ?
C00E C00D H00N 109.6 . . ?
N002 C00E C00D 111.1(10) . . ?
N002 C00E H00O 109.4 . . ?
N002 C00E H00P 109.4 . . ?
C00D C00E H00O 109.4 . . ?
C00D C00E H00P 109.4 . . ?
H00O C00E H00P 108.0 . . ?
C005 C00F H00Q 109.1 . . ?
C005 C00F H00R 109.1 . . ?
H00Q C00F H00R 107.8 . . ?
C12 C00F C005 112.5(11) . . ?
C12 C00F H00Q 109.1 . . ?
C12 C00F H00R 109.1 . . ?
N002 C00G C00N 119.7(13) . . ?
O003 C00G N002 117.9(14) . . ?
O003 C00G C00N 122.4(15) . . ?
C01D C00M C15 135.3(15) . . ?
N5 C00M C01D 129.4(16) . . ?
N5 C00M C15 79.9(18) . . ?
N5A C00M C15A 105.1(17) . . ?
N5A C00M C01E 115.1(18) . . ?
C01E C00M C15A 138.9(13) . . ?
C00G C00N H00S 109.5 . . ?
C00G C00N H00T 109.5 . . ?
C00G C00N H00U 109.5 . . ?
H00S C00N H00T 109.5 . . ?
H00S C00N H00U 109.5 . . ?
H00T C00N H00U 109.5 . . ?
H00E C00O H00F 109.5 . . ?
H00E C00O H00G 109.5 . . ?
H00F C00O H00G 109.5 . . ?
C012 C00O H00E 109.5 . . ?
C012 C00O H00F 109.5 . . ?
C012 C00O H00G 109.5 . . ?
C011 N00T C012 116.5(15) . . ?
N5 N00T C011 124.8(17) . . ?
N5 N00T C012 118.7(15) . . ?
H00H C00V H00I 108.7 . . ?
C011 C00V H00H 110.5 . . ?
C011 C00V H00I 110.5 . . ?
C011 C00V C01D 106.2(18) . . ?
C01D C00V H00H 110.5 . . ?
C01D C00V H00I 110.5 . . ?
C00P C6 H6 119.4 . . ?
C00P C6 C013 121.2(13) . . ?
C013 C6 H6 119.4 . . ?
C6 C00P H00V 119.8 . . ?
C6 C00P C00A 120.4(14) . . ?
C00A C00P H00V 119.8 . . ?
C00P C00A C007 119.6(13) . . ?
C00K C00A C007 121.1(12) . . ?
C00K C00A C00P 119.3(12) . . ?
C00A C00K H00W 120.2 . . ?
C00A C00K C00R 119.5(13) . . ?
C00R C00K H00W 120.2 . . ?
C00K C00R H00X 118.5 . . ?
C013 C00R C00K 122.9(14) . . ?
C013 C00R H00X 118.5 . . ?
N00T C011 C00V 105.6(17) . . ?
N00T C011 H01A 110.6 . . ?
N00T C011 H01B 110.6 . . ?
C00V C011 H01A 110.6 . . ?
C00V C011 H01B 110.6 . . ?
H01A C011 H01B 108.8 . . ?
O006 C012 C00O 135.5(17) . . ?
O006 C012 N00T 103.3(16) . . ?
O006 C012 N00U 100.0(19) . . ?
C00O C012 N00T 109.8(18) . . ?
C00O C012 N00U 102.8(19) . . ?
C00R C013 C6 116.6(11) . . ?
C00R C013 C4 123.9(14) . . ?
C4 C013 C6 119.3(13) . . ?
C009 C01D C00M 109.3(14) . . ?
C009 C01D C00V 120.7(18) . . ?
C009 C01D H01D 105.3 . . ?
C00M C01D H01D 105.3 . . ?
C00V C01D C00M 109.7(15) . . ?
C00V C01D H01D 105.3 . . ?
O004 C12 N00B 123.4(12) . . ?
O004 C12 C00F 118.5(10) . . ?
N00B C12 C00F 118.2(10) . . ?
C5 N4 H4 118.9 . . ?
C5 N4 C9 122.1(13) . . ?
C9 N4 H4 118.9 . . ?
C00M N5 N00T 113.9(17) . . ?
N4 C5 C009 120.9(11) . . ?
O6 C5 C009 115.5(14) . . ?
O6 C5 N4 123.6(15) . . ?
N4 C9 H9AA 109.5 . . ?
N4 C9 H9AB 109.5 . . ?
N4 C9 H9AC 109.4 . . ?
H9AA C9 H9AB 109.5 . . ?
H9AA C9 H9AC 109.5 . . ?
H9AB C9 H9AC 109.5 . . ?
H9BD C9 H9BE 109.5 . . ?
H9BD C9 H9BF 109.5 . . ?
H9BE C9 H9BF 109.5 . . ?
N4A C9 H9BD 109.5 . . ?
N4A C9 H9BE 109.5 . . ?
N4A C9 H9BF 109.5 . . ?
C7 C15 C00M 112.3(17) . . ?
C7 C15 C10 120.0 . . ?
C10 C15 C00M 127.5(17) . . ?
C15 C7 H7 120.0 . . ?
C15 C7 C11 120.0 . . ?
C11 C7 H7 120.0 . . ?
C7 C11 H11 120.0 . . ?
C7 C11 C3 120.0 . . ?
C3 C11 H11 120.0 . . ?
C11 C3 C1 106(3) . . ?
C2 C3 C11 120.0 . . ?
C2 C3 C1 134(3) . . ?
C3 C2 H2 120.0 . . ?
C10 C2 C3 120.0 . . ?
C10 C2 H2 120.0 . . ?
C15 C10 H10 120.0 . . ?
C2 C10 C15 120.0 . . ?
C2 C10 H10 120.0 . . ?
C013 C4 H4B 109.5 . . ?
C013 C4 H4C 109.5 . . ?
C013 C4 H4D 109.5 . . ?
H4B C4 H4C 109.5 . . ?
H4B C4 H4D 109.5 . . ?
H4C C4 H4D 109.5 . . ?
C3 C1 H1A 109.5 . . ?
C3 C1 H1B 109.5 . . ?
C3 C1 H1C 109.5 . . ?
H1A C1 H1B 109.5 . . ?
H1A C1 H1C 109.5 . . ?
H1B C1 H1C 109.5 . . ?
N00B C8 H8A 109.5 . . ?
N00B C8 H8B 109.5 . . ?
N00B C8 H8C 109.5 . . ?
H8A C8 H8B 109.5 . . ?
H8A C8 H8C 109.5 . . ?
H8B C8 H8C 109.5 . . ?
C7A C15A C00M 116.2(11) . . ?
C7A C15A C10A 120.0 . . ?
C10A C15A C00M 123.6(11) . . ?
C15A C7A H7A 120.0 . . ?
C15A C7A C11A 120.0 . . ?
C11A C7A H7A 120.0 . . ?
C7A C11A H11A 120.0 . . ?
C7A C11A C9A 120.0 . . ?
C9A C11A H11A 120.0 . . ?
C11A C9A C1A 121(2) . . ?
C2A C9A C11A 120.0 . . ?
C2A C9A C1A 118(2) . . ?
C9A C2A H2A 120.0 . . ?
C9A C2A C10A 120.0 . . ?
C10A C2A H2A 120.0 . . ?
C15A C10A H10A 120.0 . . ?
C2A C10A C15A 120.0 . . ?
C2A C10A H10A 120.0 . . ?
C9A C1A H1AA 109.5 . . ?
C9A C1A H1AB 109.5 . . ?
C9A C1A H1AC 109.5 . . ?
H1AA C1A H1AB 109.5 . . ?
H1AA C1A H1AC 109.5 . . ?
H1AB C1A H1AC 109.5 . . ?
O6A C5A C009 116.1(18) . . ?
O6A C5A N4A 122.9(17) . . ?
N4A C5A C009 120.9(15) . . ?
C9 N4A H4A 117.2 . . ?
C5A N4A C9 125.6(17) . . ?
C5A N4A H4A 117.2 . . ?
C00M N5A N00U 108(2) . . ?
N5A N00U C012 141(2) . . ?
C0 N00U C012 98.8(19) . . ?
C0 N00U N5A 119(2) . . ?
N00U C0 H0A 111.3 . . ?
N00U C0 H0B 111.3 . . ?
H0A C0 H0B 109.2 . . ?
C00W C0 N00U 102(2) . . ?
C00W C0 H0A 111.3 . . ?
C00W C0 H0B 111.4 . . ?
C0 C00W H00J 110.8 . . ?
C0 C00W H00K 110.9 . . ?
C0 C00W C01E 105(2) . . ?
H00J C00W H00K 108.9 . . ?
C01E C00W H00J 110.8 . . ?
C01E C00W H00K 110.8 . . ?
C009 C01E C00M 106.9(17) . . ?
C009 C01E C00W 111(2) . . ?
C009 C01E H01E 110.8 . . ?
C00M C01E H01E 110.8 . . ?
C00W C01E C00M 106(2) . . ?
C00W C01E H01E 110.8 . . ?

loop_
_geom_bond_atom_site_label_1
_geom_bond_atom_site_label_2
_geom_bond_distance
_geom_bond_site_symmetry_2
_geom_bond_publ_flag
N001 N002 1.369(12) . ?
N001 C007 1.273(14) . ?
N002 C00E 1.472(14) . ?
N002 C00G 1.380(18) . ?
O003 C00G 1.196(17) . ?
O004 C12 1.262(14) . ?
C005 H005 0.9800 . ?
C005 C007 1.523(15) . ?
C005 C00D 1.503(16) . ?
C005 C00F 1.520(15) . ?
O006 C012 1.087(18) . ?
C007 C00A 1.501(17) . ?
C009 H00A 0.9700 . ?
C009 H00B 0.9700 . ?
C009 H00C 0.9700 . ?
C009 H00D 0.9700 . ?
C009 C01D 1.50(2) . ?
C009 C5 1.472(11) . ?
C009 C5A 1.475(12) . ?
C009 C01E 1.50(2) . ?
N00B H00L 0.8600 . ?
N00B C12 1.356(10) . ?
N00B C8 1.473(10) . ?
C00D H00M 0.9700 . ?
C00D H00N 0.9700 . ?
C00D C00E 1.549(18) . ?
C00E H00O 0.9700 . ?
C00E H00P 0.9700 . ?
C00F H00Q 0.9700 . ?
C00F H00R 0.9700 . ?
C00F C12 1.491(16) . ?
C00G C00N 1.48(2) . ?
C00M C01D 1.53(2) . ?
C00M N5 1.13(2) . ?
C00M C15 1.586(19) . ?
C00M C15A 1.609(16) . ?
C00M N5A 1.17(2) . ?
C00M C01E 1.57(3) . ?
C00N H00S 0.9600 . ?
C00N H00T 0.9600 . ?
C00N H00U 0.9600 . ?
C00O H00E 0.9600 . ?
C00O H00F 0.9600 . ?
C00O H00G 0.9600 . ?
C00O C012 1.46(2) . ?
N00T C011 1.49(2) . ?
N00T C012 1.71(3) . ?
N00T N5 1.456(12) . ?
C00V H00H 0.9700 . ?
C00V H00I 0.9700 . ?
C00V C011 1.507(13) . ?
C00V C01D 1.522(18) . ?
C6 H6 0.9300 . ?
C6 C00P 1.380(18) . ?
C6 C013 1.45(2) . ?
C00P H00V 0.9300 . ?
C00P C00A 1.399(18) . ?
C00A C00K 1.40(2) . ?
C00K H00W 0.9300 . ?
C00K C00R 1.403(19) . ?
C00R H00X 0.9300 . ?
C00R C013 1.372(19) . ?
C011 H01A 0.9700 . ?
C011 H01B 0.9700 . ?
C012 N00U 1.75(3) . ?
C013 C4 1.418(11) . ?
C01D H01D 0.9800 . ?
N4 H4 0.8600 . ?
N4 C5 1.351(12) . ?
N4 C9 1.445(11) . ?
C5 O6 1.229(12) . ?
C9 H9AA 0.9600 . ?
C9 H9AB 0.9600 . ?
C9 H9AC 0.9600 . ?
C9 H9BD 0.9600 . ?
C9 H9BE 0.9600 . ?
C9 H9BF 0.9600 . ?
C9 N4A 1.43(2) . ?
C15 C7 1.3900 . ?
C15 C10 1.3900 . ?
C7 H7 0.9300 . ?
C7 C11 1.3900 . ?
C11 H11 0.9300 . ?
C11 C3 1.3900 . ?
C3 C2 1.3900 . ?
C3 C1 1.398(13) . ?
C2 H2 0.9300 . ?
C2 C10 1.3900 . ?
C10 H10 0.9300 . ?
C4 H4B 0.9600 . ?
C4 H4C 0.9600 . ?
C4 H4D 0.9600 . ?
C1 H1A 0.9600 . ?
C1 H1B 0.9600 . ?
C1 H1C 0.9600 . ?
C8 H8A 0.9600 . ?
C8 H8B 0.9600 . ?
C8 H8C 0.9600 . ?
C15A C7A 1.3900 . ?
C15A C10A 1.3900 . ?
C7A H7A 0.9300 . ?
C7A C11A 1.3900 . ?
C11A H11A 0.9300 . ?
C11A C9A 1.3900 . ?
C9A C2A 1.3900 . ?
C9A C1A 1.42(2) . ?
C2A H2A 0.9300 . ?
C2A C10A 1.3900 . ?
C10A H10A 0.9300 . ?
C1A H1AA 0.9600 . ?
C1A H1AB 0.9600 . ?
C1A H1AC 0.9600 . ?
C5A O6A 1.20(2) . ?
C5A N4A 1.33(2) . ?
N4A H4A 0.8600 . ?
N5A N00U 1.56(2) . ?
N00U C0 1.53(3) . ?
C0 H0A 0.9700 . ?
C0 H0B 0.9700 . ?
C0 C00W 1.44(3) . ?
C00W H00J 0.9700 . ?
C00W H00K 0.9700 . ?
C00W C01E 1.54(2) . ?
C01E H01E 0.9800 . ?

loop_
_geom_torsion_atom_site_label_1
_geom_torsion_atom_site_label_2
_geom_torsion_atom_site_label_3
_geom_torsion_atom_site_label_4
_geom_torsion
_geom_torsion_site_symmetry_1
_geom_torsion_site_symmetry_2
_geom_torsion_site_symmetry_3
_geom_torsion_site_symmetry_4
_geom_torsion_publ_flag
N001 N002 C00E C00D 26.8(15) . . . . ?
N001 N002 C00G O003 -178.4(14) . . . . ?
N001 N002 C00G C00N 1(2) . . . . ?
N001 C007 C00A C00P -7.5(19) . . . . ?
N001 C007 C00A C00K 171.6(13) . . . . ?
N002 N001 C007 C005 -3.4(15) . . . . ?
N002 N001 C007 C00A 179.1(11) . . . . ?
C005 C007 C00A C00P 174.9(12) . . . . ?
C005 C007 C00A C00K -6.0(19) . . . . ?
C005 C00D C00E N002 -47.2(14) . . . . ?
C005 C00F C12 O004 -49.6(17) . . . . ?
C005 C00F C12 N00B 129.3(12) . . . . ?
O006 C012 N00U N5A -155(4) . . . . ?
O006 C012 N00U C0 34(2) . . . . ?
C007 N001 N002 C00E -0.7(16) . . . . ?
C007 N001 N002 C00G -178.0(11) . . . . ?
C007 C005 C00D C00E 43.9(14) . . . . ?
C007 C005 C00F C12 169.8(10) . . . . ?
C007 C00A C00K C00R -177.8(14) . . . . ?
C009 C5A N4A C9 180(2) . . . . ?
C00D C005 C007 N001 -20.1(15) . . . . ?
C00D C005 C007 C00A 157.3(11) . . . . ?
C00D C005 C00F C12 -62.0(14) . . . . ?
C00E N002 C00G O003 4(2) . . . . ?
C00E N002 C00G C00N -176.1(13) . . . . ?
C00F C005 C007 N001 110.0(12) . . . . ?
C00F C005 C007 C00A -72.6(14) . . . . ?
C00F C005 C00D C00E -83.7(13) . . . . ?
C00G N002 C00E C00D -155.9(12) . . . . ?
C00M C15 C7 C11 175(2) . . . . ?
C00M C15 C10 C2 -174(3) . . . . ?
C00M C15A C7A C11A -175.9(14) . . . . ?
C00M C15A C10A C2A 175.6(16) . . . . ?
C00M N5A N00U C012 -106(4) . . . . ?
C00M N5A N00U C0 64(4) . . . . ?
C00O C012 N00U N5A -14(4) . . . . ?
C00O C012 N00U C0 176(2) . . . . ?
C6 C00P C00A C007 179.1(14) . . . . ?
C6 C00P C00A C00K 0(2) . . . . ?
C00P C6 C013 C00R 2(2) . . . . ?
C00P C6 C013 C4 175.9(16) . . . . ?
C00P C00A C00K C00R 1(2) . . . . ?
C00A C00K C00R C013 -1(3) . . . . ?
C00K C00R C013 C6 0(2) . . . . ?
C00K C00R C013 C4 -174.2(17) . . . . ?
C011 N00T C012 O006 29(3) . . . . ?
C011 N00T C012 C00O 178.7(18) . . . . ?
C011 N00T N5 C00M 4(3) . . . . ?
C011 C00V C01D C009 -76(3) . . . . ?
C011 C00V C01D C00M 53(2) . . . . ?
C012 N00T C011 C00V -150(2) . . . . ?
C012 N00T N5 C00M -173(2) . . . . ?
C012 N00U C0 C00W 156(3) . . . . ?
C013 C6 C00P C00A -2(2) . . . . ?
C01D C009 C5 N4 124(2) . . . . ?
C01D C009 C5 O6 -56(3) . . . . ?
C01D C00M N5 N00T -14(3) . . . . ?
C01D C00M C15 C7 -143(2) . . . . ?
C01D C00M C15 C10 32(3) . . . . ?
C01D C00V C011 N00T -58(2) . . . . ?
N5 C00M C01D C009 118(2) . . . . ?
N5 C00M C01D C00V -16(3) . . . . ?
N5 C00M C15 C7 79.5(19) . . . . ?
N5 C00M C15 C10 -106(2) . . . . ?
N5 N00T C011 C00V 33(3) . . . . ?
N5 N00T C012 O006 -154(2) . . . . ?
N5 N00T C012 C00O -4(3) . . . . ?
C5 C009 C01D C00M 173.9(13) . . . . ?
C5 C009 C01D C00V -58(2) . . . . ?
C9 N4 C5 C009 -176.5(16) . . . . ?
C9 N4 C5 O6 4(3) . . . . ?
C15 C00M C01D C009 -2(3) . . . . ?
C15 C00M C01D C00V -137(2) . . . . ?
C15 C00M N5 N00T 129(2) . . . . ?
C15 C7 C11 C3 0.0 . . . . ?
C7 C15 C10 C2 0.0 . . . . ?
C7 C11 C3 C2 0.0 . . . . ?
C7 C11 C3 C1 -171(4) . . . . ?
C11 C3 C2 C10 0.0 . . . . ?
C3 C2 C10 C15 0.0 . . . . ?
C10 C15 C7 C11 0.0 . . . . ?
C1 C3 C2 C10 168(5) . . . . ?
C8 N00B C12 O004 0(2) . . . . ?
C8 N00B C12 C00F -178.5(11) . . . . ?
C15A C00M N5A N00U 159.3(19) . . . . ?
C15A C00M C01E C009 16(4) . . . . ?
C15A C00M C01E C00W 135(2) . . . . ?
C15A C7A C11A C9A 0.0 . . . . ?
C7A C15A C10A C2A 0.0 . . . . ?
C7A C11A C9A C2A 0.0 . . . . ?
C7A C11A C9A C1A 170(2) . . . . ?
C11A C9A C2A C10A 0.0 . . . . ?
C9A C2A C10A C15A 0.0 . . . . ?
C10A C15A C7A C11A 0.0 . . . . ?
C1A C9A C2A C10A -170(2) . . . . ?
C5A C009 C01E C00M 179.6(17) . . . . ?
C5A C009 C01E C00W 64(3) . . . . ?
O6A C5A N4A C9 -3(5) . . . . ?
N5A C00M C15A C7A -57(2) . . . . ?
N5A C00M C15A C10A 128(2) . . . . ?
N5A C00M C01E C009 -151(2) . . . . ?
N5A C00M C01E C00W -33(3) . . . . ?
N5A N00U C0 C00W -17(4) . . . . ?
N00U C0 C00W C01E -45(3) . . . . ?
C0 C00W C01E C009 -166(3) . . . . ?
C0 C00W C01E C00M 78(3) . . . . ?
C01E C009 C5A O6A 55(3) . . . . ?
C01E C009 C5A N4A -128(3) . . . . ?
C01E C00M C15A C7A 135(2) . . . . ?
C01E C00M C15A C10A -41(3) . . . . ?
C01E C00M N5A N00U -29(3) . . . . ?
